data_4301277
loop_
_publ_author_name
'Wayne Ouellette'
'Guangbin Wang'
'Hongxue Liu'
'Gordon T. Yee'
'Charles J. O'Connor'
'Jon Zubieta'

_publ_contact_author_address
;Department of Chemistry
111 College Place
Syracuse University
Syracuse, NY 13244    
;
_publ_contact_author_name 'Jon Zubieta'
_publ_section_title
;
The Hydrothermal and Structural Chemistry of Oxovanadium-Arylphosphonate
Networks and Frameworks
;
_journal_name_full 'Inorganic Chemistry'
_journal_page_first 953
_journal_page_last 963
_journal_paper_doi 10.1021/ic801450m
_journal_volume 48
_journal_year 2009
_chemical_formula_sum 'C24 H26.5 O16 P3 V1.5'
_chemical_formula_weight 740.27
_chemical_name_systematic
; 
 ? 
;
_space_group_IT_number 62
_symmetry_cell_setting orthorhombic
_symmetry_space_group_name_Hall '-P 2ac 2n'
_symmetry_space_group_name_H-M 'P n m a'
_atom_sites_solution_hydrogens geom
_atom_sites_solution_primary direct
_atom_sites_solution_secondary difmap
_audit_creation_method SHELXL-97
_cell_angle_alpha 90.00
_cell_angle_beta 90.00
_cell_angle_gamma 90.00
_cell_formula_units_Z 8
_cell_length_a 14.5749(8)
_cell_length_b 17.6671(9)
_cell_length_c 28.9135(15)
_cell_measurement_reflns_used 3899
_cell_measurement_temperature 90(2)
_cell_measurement_theta_max 19.04
_cell_measurement_theta_min 2.29
_cell_volume 7445.1(7)
_computing_cell_refinement 'Bruker SMART'
_computing_data_collection 'Bruker SMART'
_computing_data_reduction 'Bruker SAINT'
_computing_molecular_graphics 'Bruker SHELXTL'
_computing_publication_material 'Bruker SHELXTL'
_computing_structure_refinement 'SHELXL-97 (Sheldrick, 1997)'
_computing_structure_solution 'SHELXS-97 (Sheldrick, 1990)'
_diffrn_ambient_temperature 90(2)
_diffrn_detector_area_resol_mean 512
_diffrn_measured_fraction_theta_full 0.994
_diffrn_measured_fraction_theta_max 0.994
_diffrn_measurement_device_type 'APEX CCD area detector'
_diffrn_measurement_method 'Phi and omega scans'
_diffrn_radiation_monochromator graphite
_diffrn_radiation_probe x-ray
_diffrn_radiation_type MoK\a
_diffrn_radiation_wavelength 0.71073
_diffrn_reflns_av_R_equivalents 0.0616
_diffrn_reflns_av_sigmaI/netI 0.0462
_diffrn_reflns_limit_h_max 19
_diffrn_reflns_limit_h_min -19
_diffrn_reflns_limit_k_max 23
_diffrn_reflns_limit_k_min -23
_diffrn_reflns_limit_l_max 37
_diffrn_reflns_limit_l_min -38
_diffrn_reflns_number 74768
_diffrn_reflns_theta_full 28.00
_diffrn_reflns_theta_max 28.00
_diffrn_reflns_theta_min 1.94
_diffrn_source 'fine-focus sealed tube'
_diffrn_standards_decay_% 0.001
_exptl_absorpt_coefficient_mu 0.574
_exptl_absorpt_correction_T_max 0.9555
_exptl_absorpt_correction_T_min 0.8466
_exptl_absorpt_correction_type multi-scan
_exptl_absorpt_process_details 'SADABS SHELXL-97 (SHELDRICK, 1997)'
_exptl_crystal_colour green
_exptl_crystal_density_diffrn 1.321
_exptl_crystal_density_method 'not measured'
_exptl_crystal_description plate
_exptl_crystal_F_000 3024
_exptl_crystal_size_max 0.30
_exptl_crystal_size_mid 0.20
_exptl_crystal_size_min 0.08
_refine_diff_density_max 0.711
_refine_diff_density_min -0.478
_refine_diff_density_rms 0.078
_refine_ls_extinction_method none
_refine_ls_goodness_of_fit_ref 1.021
_refine_ls_hydrogen_treatment constr
_refine_ls_matrix_type full
_refine_ls_number_parameters 426
_refine_ls_number_reflns 9221
_refine_ls_number_restraints 0
_refine_ls_restrained_S_all 1.021
_refine_ls_R_factor_all 0.0954
_refine_ls_R_factor_gt 0.0766
_refine_ls_shift/su_max 0.001
_refine_ls_shift/su_mean 0.000
_refine_ls_structure_factor_coef Fsqd
_refine_ls_weighting_details 'calc w=1/[\s^2^(Fo^2^)+(0.1153P)^2^+0.0000P] where P=(Fo^2^+2Fc^2^)/3'
_refine_ls_weighting_scheme calc
_refine_ls_wR_factor_gt 0.1659
_refine_ls_wR_factor_ref 0.1826
_reflns_number_gt 5730
_reflns_number_total 9221
_reflns_threshold_expression >2sigma(I)
_cod_data_source_file ic801450m_si_005_6.cif
_cod_data_source_block pnma_[V3O3(H2O)(H3L5)2]_._7.5H2O_(6_._7.5H2O)_Compound_6
_cod_depositor_comments
;
The following automatic conversions were performed:
'_symmetry_cell_setting' value 'Orthorhombic' changed to 'orthorhombic'
according to '/home/saulius/struct/CIF-dictionaries/cif_core.dic'
dictionary named 'cif_core.dic' version 2.4.1 from 2010-06-29.

Automatic conversion script
Id: cif_fix_enum 1527 2010-12-29 10:47:43Z saulius 
;
_cod_original_formula_sum 'C24 H26.50 O16 P3 V1.50'
_cod_database_code 4301277

loop_
_symmetry_equiv_pos_as_xyz
'x, y, z'
'-x+1/2, -y, z+1/2'
'-x, y+1/2, -z'
'x+1/2, -y+1/2, -z+1/2'
'-x, -y, -z'
'x-1/2, y, -z-1/2'
'x, -y-1/2, z'
'-x-1/2, y-1/2, z-1/2'

loop_
_atom_site_label
_atom_site_type_symbol
_atom_site_fract_x
_atom_site_fract_y
_atom_site_fract_z
_atom_site_U_iso_or_equiv
_atom_site_adp_type
_atom_site_occupancy
_atom_site_symmetry_multiplicity
_atom_site_calc_flag
_atom_site_refinement_flags
_atom_site_disorder_assembly
_atom_site_disorder_group
V1A V 0.41755(10) 1.2500 0.31550(9) 0.0331(6) Uani 0.598(6) 2 d SP . 1
V1B V 0.4216(2) 1.2500 0.28665(17) 0.0524(12) Uani 0.402(6) 2 d SP . 2
V2A V 0.42438(8) 1.11951(10) 0.42580(4) 0.0627(5) Uani 0.774(5) 1 d P . 1
V2B V 0.4131(3) 1.1598(3) 0.41024(15) 0.0647(17) Uani 0.226(5) 1 d P . 2
P1 P 0.54772(8) 1.10649(5) 0.32879(3) 0.0465(3) Uani 1 1 d . . .
P2 P 0.27780(8) 1.11590(5) 0.33535(4) 0.0582(3) Uani 1 1 d . . .
P3 P 0.27413(11) 1.2500 0.46506(5) 0.0584(4) Uani 1 2 d S . .
P4 P 0.53982(12) 1.2500 0.48236(5) 0.0751(6) Uani 1 2 d S . .
O1 O 0.6550(2) 1.10766(15) 0.32959(11) 0.0622(8) Uani 1 1 d . . .
H1 H 0.6743 1.1402 0.3108 0.093 Uiso 1 1 calc R . .
O2 O 0.5171(2) 1.17551(12) 0.30237(9) 0.0541(7) Uani 1 1 d . . .
O3 O 0.4150(4) 1.2500 0.23584(14) 0.0774(14) Uani 1 2 d S . .
O4 O 0.4153(2) 1.2500 0.37490(13) 0.0479(9) Uani 1 2 d S . .
O5 O 0.3254(2) 1.17003(14) 0.30324(10) 0.0631(8) Uani 1 1 d . . .
O6 O 0.5168(3) 1.10125(16) 0.37770(10) 0.0872(12) Uani 1 1 d . . .
O7 O 0.1827(3) 1.1475(2) 0.3487(2) 0.139(2) Uani 1 1 d . . .
H7 H 0.1557 1.1631 0.3248 0.208 Uiso 1 1 calc R . .
O8 O 0.3298(3) 1.09906(18) 0.37926(10) 0.0977(14) Uani 1 1 d . . .
O9 O 0.4254(4) 1.0450(2) 0.45368(13) 0.1186(17) Uani 1 1 d . . .
O10 O 0.3291(2) 1.17803(17) 0.45974(8) 0.0612(8) Uani 1 1 d . . .
O11 O 0.1909(4) 1.2335(7) 0.43036(16) 0.075(4) Uani 0.50 1 d P . .
O12 O 0.5187(2) 1.1789(2) 0.45661(9) 0.0845(11) Uani 1 1 d . . .
O13 O 0.6437(4) 1.2657(15) 0.49309(18) 0.082(7) Uani 0.50 1 d P . .
C1 C 0.5147(2) 1.02354(16) 0.29777(11) 0.0346(7) Uani 1 1 d . . .
C2 C 0.4788(2) 0.96062(17) 0.32114(11) 0.0375(7) Uani 1 1 d . . .
H2 H 0.4688 0.9627 0.3536 0.045 Uiso 1 1 calc R . .
C3 C 0.4581(2) 0.89547(17) 0.29673(12) 0.0365(7) Uani 1 1 d . . .
H3 H 0.4347 0.8528 0.3129 0.044 Uiso 1 1 calc R . .
C4 C 0.5259(2) 1.01981(17) 0.25018(11) 0.0345(7) Uani 1 1 d . . .
H4 H 0.5489 1.0626 0.2340 0.041 Uiso 1 1 calc R . .
C5 C 0.5041(2) 0.95447(16) 0.22596(11) 0.0332(7) Uani 1 1 d . . .
H5 H 0.5120 0.9529 0.1934 0.040 Uiso 1 1 calc R . .
C6 C 0.4706(2) 0.89076(16) 0.24943(11) 0.0309(6) Uani 1 1 d . . .
C7 C 0.4535(2) 0.81890(16) 0.22460(11) 0.0344(7) Uani 1 1 d . . .
C8 C 0.4697(3) 0.7500 0.24640(16) 0.0321(9) Uani 1 2 d S . .
H8 H 0.4927 0.7500 0.2772 0.039 Uiso 1 2 calc SR . .
C9 C 0.4189(2) 0.81759(18) 0.17947(12) 0.0367(7) Uani 1 1 d . . .
H9 H 0.4080 0.8641 0.1639 0.044 Uiso 1 1 calc R . .
C10 C 0.4002(3) 0.7500 0.15692(16) 0.0362(10) Uani 1 2 d S . .
C11 C 0.3596(3) 0.7500 0.10918(16) 0.0383(10) Uani 1 2 d S . .
C12A C 0.3650(12) 0.8130(5) 0.0816(4) 0.044(3) Uani 0.45(2) 1 d P . 1
H12A H 0.3946 0.8572 0.0930 0.053 Uiso 0.45(2) 1 calc PR . 1
C13A C 0.3276(14) 0.8132(7) 0.0370(5) 0.064(4) Uani 0.45(2) 1 d P . 1
H13A H 0.3359 0.8558 0.0174 0.076 Uiso 0.45(2) 1 calc PR . 1
C12B C 0.3146(10) 0.8128(4) 0.0919(3) 0.046(2) Uani 0.55(2) 1 d P . 2
H12B H 0.3102 0.8569 0.1105 0.056 Uiso 0.55(2) 1 calc PR . 2
C13B C 0.2755(10) 0.8135(5) 0.0481(3) 0.051(3) Uani 0.55(2) 1 d P . 2
H13B H 0.2472 0.8582 0.0368 0.062 Uiso 0.55(2) 1 calc PR . 2
C14 C 0.2778(4) 0.7500 0.02127(17) 0.0473(12) Uani 1 2 d S . .
C15 C 0.2568(2) 1.02962(17) 0.30570(12) 0.0378(7) Uani 1 1 d . . .
C16 C 0.2709(2) 1.02319(16) 0.25845(11) 0.0351(7) Uani 1 1 d . . .
H16 H 0.2911 1.0658 0.2412 0.042 Uiso 1 1 calc R . .
C17 C 0.2556(2) 0.95423(16) 0.23613(11) 0.0296(6) Uani 1 1 d . . .
H17 H 0.2660 0.9501 0.2038 0.036 Uiso 1 1 calc R . .
C18 C 0.2268(2) 0.96680(18) 0.33048(12) 0.0409(8) Uani 1 1 d . . .
H18 H 0.2166 0.9709 0.3628 0.049 Uiso 1 1 calc R . .
C19 C 0.2117(2) 0.89835(17) 0.30841(10) 0.0340(7) Uani 1 1 d . . .
H19 H 0.1920 0.8557 0.3258 0.041 Uiso 1 1 calc R . .
C20 C 0.2253(2) 0.89162(15) 0.26099(10) 0.0287(6) Uani 1 1 d . . .
C21 C 0.20696(19) 0.81858(14) 0.23696(10) 0.0246(6) Uani 1 1 d . . .
C22 C 0.2258(3) 0.7500 0.25929(14) 0.0288(9) Uani 1 2 d S . .
H22 H 0.2512 0.7500 0.2895 0.035 Uiso 1 2 calc SR . .
C23 C 0.16977(19) 0.81775(15) 0.19250(9) 0.0255(6) Uani 1 1 d . . .
H23 H 0.1572 0.8643 0.1773 0.031 Uiso 1 1 calc R . .
C24 C 0.1507(3) 0.7500 0.17002(13) 0.0260(8) Uani 1 2 d S . .
C25 C 0.1045(3) 0.7500 0.12351(13) 0.0296(9) Uani 1 2 d S . .
C26 C 0.0821(4) 0.8160(2) 0.10162(13) 0.0831(18) Uani 1 1 d . . .
H26 H 0.0969 0.8631 0.1157 0.100 Uiso 1 1 calc R . .
C27 C 0.0380(4) 0.8150(3) 0.05901(14) 0.0851(18) Uani 1 1 d . . .
H27 H 0.0224 0.8616 0.0447 0.102 Uiso 1 1 calc R . .
C28 C 0.0166(4) 0.7500 0.03756(15) 0.0547(15) Uani 1 2 d S . .

loop_
_atom_site_aniso_label
_atom_site_aniso_U_11
_atom_site_aniso_U_22
_atom_site_aniso_U_33
_atom_site_aniso_U_23
_atom_site_aniso_U_13
_atom_site_aniso_U_12
V1A 0.0627(10) 0.0123(5) 0.0242(13) 0.000 -0.0036(6) 0.000
V1B 0.085(2) 0.0261(10) 0.047(3) 0.000 -0.0116(14) 0.000
V2A 0.1027(9) 0.0554(10) 0.0300(5) -0.0034(6) 0.0103(5) 0.0102(6)
V2B 0.130(4) 0.035(2) 0.0299(19) -0.0062(17) 0.0141(18) 0.0025(19)
P1 0.0732(7) 0.0271(4) 0.0391(5) -0.0089(3) 0.0082(4) 0.0091(4)
P2 0.0726(7) 0.0336(5) 0.0685(7) -0.0227(5) 0.0077(6) -0.0114(5)
P3 0.0588(9) 0.0896(12) 0.0269(6) 0.000 -0.0011(6) 0.000
P4 0.0582(10) 0.1436(18) 0.0235(6) 0.000 0.0042(7) 0.000
O1 0.0690(19) 0.0445(15) 0.073(2) -0.0171(13) -0.0181(15) 0.0019(13)
O2 0.085(2) 0.0265(11) 0.0509(15) -0.0027(10) 0.0048(14) 0.0106(12)
O3 0.117(4) 0.070(3) 0.045(2) 0.000 -0.012(2) 0.000
O4 0.052(2) 0.0379(18) 0.054(2) 0.000 -0.0059(17) 0.000
O5 0.098(2) 0.0294(12) 0.0622(17) -0.0059(12) -0.0194(16) -0.0159(14)
O6 0.164(4) 0.0480(16) 0.0497(17) -0.0069(13) 0.032(2) 0.028(2)
O7 0.106(3) 0.066(3) 0.244(6) -0.081(3) 0.058(4) -0.003(2)
O8 0.188(4) 0.0567(19) 0.0487(17) -0.0055(14) -0.013(2) -0.059(2)
O9 0.206(5) 0.082(3) 0.068(2) 0.0215(19) 0.034(3) 0.036(3)
O10 0.082(2) 0.0676(18) 0.0342(13) -0.0052(12) 0.0164(13) -0.0059(16)
O11 0.076(3) 0.109(13) 0.041(2) -0.019(4) -0.015(2) 0.034(5)
O12 0.077(2) 0.145(3) 0.0318(14) -0.0125(17) 0.0033(14) 0.020(2)
O13 0.051(3) 0.14(2) 0.053(3) -0.016(5) 0.010(2) -0.019(6)
C1 0.0402(18) 0.0230(14) 0.0406(17) -0.0045(12) 0.0061(14) 0.0090(13)
C2 0.0435(19) 0.0326(16) 0.0364(16) 0.0028(13) 0.0040(14) 0.0127(14)
C3 0.0367(17) 0.0245(14) 0.0484(18) 0.0087(13) -0.0012(14) 0.0078(13)
C4 0.0349(17) 0.0250(14) 0.0437(17) 0.0004(12) 0.0025(14) 0.0023(13)
C5 0.0325(16) 0.0308(15) 0.0361(16) -0.0010(12) -0.0020(13) 0.0045(13)
C6 0.0256(15) 0.0236(14) 0.0436(17) 0.0007(12) -0.0100(13) 0.0056(12)
C7 0.0272(15) 0.0280(15) 0.0479(18) 0.0004(13) -0.0066(13) 0.0017(12)
C8 0.026(2) 0.029(2) 0.041(2) 0.000 -0.0080(18) 0.000
C9 0.0301(16) 0.0317(16) 0.0484(19) 0.0031(13) -0.0079(14) 0.0009(13)
C10 0.032(2) 0.037(2) 0.040(2) 0.000 -0.0046(19) 0.000
C11 0.034(3) 0.043(3) 0.038(2) 0.000 -0.001(2) 0.000
C12A 0.042(8) 0.044(5) 0.046(5) -0.006(4) -0.011(5) -0.010(5)
C13A 0.064(10) 0.084(8) 0.043(6) 0.012(5) -0.015(6) -0.003(7)
C12B 0.043(7) 0.049(4) 0.048(4) 0.007(3) 0.002(4) -0.004(4)
C13B 0.056(7) 0.055(4) 0.043(4) 0.011(3) -0.004(4) 0.001(4)
C14 0.048(3) 0.061(3) 0.032(2) 0.000 -0.003(2) 0.000
C15 0.0392(18) 0.0255(14) 0.0486(19) -0.0132(13) -0.0070(14) 0.0029(13)
C16 0.0385(18) 0.0216(14) 0.0451(18) -0.0035(12) -0.0017(14) -0.0021(13)
C17 0.0258(15) 0.0257(13) 0.0374(16) -0.0009(12) -0.0041(12) -0.0007(11)
C18 0.050(2) 0.0364(17) 0.0362(17) -0.0100(13) -0.0049(15) -0.0038(15)
C19 0.0418(18) 0.0268(14) 0.0334(15) -0.0030(12) -0.0044(13) -0.0047(13)
C20 0.0255(15) 0.0221(13) 0.0386(16) -0.0022(11) -0.0057(12) -0.0005(11)
C21 0.0238(14) 0.0191(13) 0.0307(14) -0.0032(10) 0.0006(11) -0.0013(10)
C22 0.034(2) 0.0261(19) 0.026(2) 0.000 -0.0035(17) 0.000
C23 0.0262(14) 0.0211(13) 0.0293(14) 0.0034(10) 0.0052(11) -0.0014(11)
C24 0.025(2) 0.0293(19) 0.0234(18) 0.000 0.0053(15) 0.000
C25 0.035(2) 0.035(2) 0.0186(18) 0.000 0.0087(16) 0.000
C26 0.165(5) 0.048(2) 0.036(2) -0.0146(17) -0.035(3) 0.048(3)
C27 0.151(5) 0.069(3) 0.036(2) -0.0091(19) -0.033(3) 0.054(3)
C28 0.046(3) 0.100(5) 0.018(2) 0.000 0.001(2) 0.000

loop_
_atom_type_symbol
_atom_type_description
_atom_type_scat_dispersion_real
_atom_type_scat_dispersion_imag
_atom_type_scat_source
C C 0.0033 0.0016 'International Tables Vol C Tables 4.2.6.8 and 6.1.1.4'
H H 0.0000 0.0000 'International Tables Vol C Tables 4.2.6.8 and 6.1.1.4'
O O 0.0106 0.0060 'International Tables Vol C Tables 4.2.6.8 and 6.1.1.4'
P P 0.1023 0.0942 'International Tables Vol C Tables 4.2.6.8 and 6.1.1.4'
V V 0.3005 0.5294 'International Tables Vol C Tables 4.2.6.8 and 6.1.1.4'

loop_
_geom_angle_atom_site_label_1
_geom_angle_atom_site_label_2
_geom_angle_atom_site_label_3
_geom_angle
_geom_angle_site_symmetry_1
_geom_angle_site_symmetry_3
_geom_angle_publ_flag
O4 V1A O5 99.54(14) . 7_585 ?
O4 V1A O5 99.54(14) . . ?
O5 V1A O5 90.97(19) 7_585 . ?
O4 V1A O2 101.79(14) . . ?
O5 V1A O2 158.31(18) 7_585 . ?
O5 V1A O2 89.34(13) . . ?
O4 V1A O2 101.79(14) . 7_585 ?
O5 V1A O2 89.34(13) 7_585 7_585 ?
O5 V1A O2 158.31(18) . 7_585 ?
O2 V1A O2 82.53(17) . 7_585 ?
O4 V1A O3 177.97(19) . . ?
O5 V1A O3 79.06(14) 7_585 . ?
O5 V1A O3 79.06(14) . . ?
O2 V1A O3 79.71(14) . . ?
O2 V1A O3 79.71(14) 7_585 . ?
O3 V1B O2 106.0(3) . . ?
O3 V1B O2 106.0(3) . 7_585 ?
O2 V1B O2 83.9(2) . 7_585 ?
O3 V1B O5 100.9(2) . 7_585 ?
O2 V1B O5 153.0(3) . 7_585 ?
O2 V1B O5 88.21(14) 7_585 7_585 ?
O3 V1B O5 100.9(2) . . ?
O2 V1B O5 88.21(14) . . ?
O2 V1B O5 153.0(3) 7_585 . ?
O5 V1B O5 87.3(2) 7_585 . ?
O9 V2A O12 102.4(2) . . ?
O9 V2A O8 102.0(2) . . ?
O12 V2A O8 155.61(18) . . ?
O9 V2A O6 102.93(19) . . ?
O12 V2A O6 85.88(16) . . ?
O8 V2A O6 88.04(18) . . ?
O9 V2A O10 101.06(19) . . ?
O12 V2A O10 89.27(14) . . ?
O8 V2A O10 86.75(16) . . ?
O6 V2A O10 156.01(16) . . ?
O8 V2B O4 103.7(3) . . ?
O8 V2B O10 92.3(2) . . ?
O4 V2B O10 105.8(3) . . ?
O8 V2B O6 88.2(2) . . ?
O4 V2B O6 99.4(2) . . ?
O10 V2B O6 153.8(4) . . ?
O8 V2B O12 153.7(4) . . ?
O4 V2B O12 101.5(2) . . ?
O10 V2B O12 87.93(19) . . ?
O6 V2B O12 80.3(2) . . ?
O8 V2B O9 79.2(2) . . ?
O4 V2B O9 174.7(3) . . ?
O10 V2B O9 78.3(2) . . ?
O6 V2B O9 76.1(2) . . ?
O12 V2B O9 75.1(3) . . ?
O6 P1 O2 116.27(16) . . ?
O6 P1 O1 106.8(2) . . ?
O2 P1 O1 107.04(17) . . ?
O6 P1 C1 110.18(18) . . ?
O2 P1 C1 109.27(15) . . ?
O1 P1 C1 106.76(15) . . ?
O5 P2 O8 114.44(19) . . ?
O5 P2 O7 109.8(3) . . ?
O8 P2 O7 108.2(3) . . ?
O5 P2 C15 109.13(17) . . ?
O8 P2 C15 108.88(17) . . ?
O7 P2 C15 106.0(2) . . ?
O10 P3 O10 114.6(2) 7_585 . ?
O10 P3 O11 100.6(4) 7_585 7_585 ?
O10 P3 O11 119.4(4) . 7_585 ?
O10 P3 O11 119.4(4) 7_585 . ?
O10 P3 O11 100.6(5) . . ?
O11 P3 O11 21.0(9) 7_585 . ?
O10 P3 C14 108.45(14) 7_585 2_575 ?
O10 P3 C14 108.45(14) . 2_575 ?
O11 P3 C14 104.4(3) 7_585 2_575 ?
O11 P3 C14 104.4(3) . 2_575 ?
O12 P4 O12 114.7(3) 7_585 . ?
O12 P4 O13 98.5(9) 7_585 . ?
O12 P4 O13 116.5(9) . . ?
O12 P4 O13 116.5(9) 7_585 7_585 ?
O12 P4 O13 98.5(9) . 7_585 ?
O13 P4 O13 20.4(19) . 7_585 ?
O12 P4 C28 110.43(16) 7_585 2_575 ?
O12 P4 C28 110.43(16) . 2_575 ?
O13 P4 C28 105.4(3) . 2_575 ?
O13 P4 C28 105.4(3) 7_585 2_575 ?
P1 O1 H1 109.5 . . ?
P1 O2 V1B 150.2(2) . . ?
P1 O2 V1A 130.75(18) . . ?
V1B O2 V1A 24.35(10) . . ?
V1B O3 V1A 2.80(15) . . ?
V1A O4 V2B 122.67(13) . 7_585 ?
V1A O4 V2B 122.67(13) . . ?
V2B O4 V2B 114.7(3) 7_585 . ?
P2 O5 V1A 131.01(18) . . ?
P2 O5 V1B 154.2(2) . . ?
V1A O5 V1B 23.89(9) . . ?
P1 O6 V2A 150.7(3) . . ?
P1 O6 V2B 128.8(3) . . ?
V2A O6 V2B 24.49(13) . . ?
P2 O7 H7 109.5 . . ?
P2 O8 V2B 128.5(3) . . ?
P2 O8 V2A 153.5(2) . . ?
V2B O8 V2A 25.81(16) . . ?
V2A O9 V2B 3.76(15) . . ?
P3 O10 V2B 123.9(3) . . ?
P3 O10 V2A 149.05(19) . . ?
V2B O10 V2A 25.30(15) . . ?
O11 O11 P3 79.5(5) 7_585 . ?
P4 O12 V2A 145.9(2) . . ?
P4 O12 V2B 127.9(3) . . ?
V2A O12 V2B 24.42(12) . . ?
O13 O13 P4 79.8(10) 7_585 . ?
C4 C1 C2 119.0(3) . . ?
C4 C1 P1 120.4(2) . . ?
C2 C1 P1 120.6(2) . . ?
C3 C2 C1 119.7(3) . . ?
C3 C2 H2 120.2 . . ?
C1 C2 H2 120.2 . . ?
C6 C3 C2 121.7(3) . . ?
C6 C3 H3 119.1 . . ?
C2 C3 H3 119.1 . . ?
C5 C4 C1 120.9(3) . . ?
C5 C4 H4 119.6 . . ?
C1 C4 H4 119.6 . . ?
C4 C5 C6 120.2(3) . . ?
C4 C5 H5 119.9 . . ?
C6 C5 H5 119.9 . . ?
C3 C6 C5 118.5(3) . . ?
C3 C6 C7 120.6(3) . . ?
C5 C6 C7 120.8(3) . . ?
C8 C7 C9 118.0(3) . . ?
C8 C7 C6 120.1(3) . . ?
C9 C7 C6 121.8(3) . . ?
C7 C8 C7 122.1(4) . 7_575 ?
C7 C8 H8 118.9 . . ?
C7 C8 H8 118.9 7_575 . ?
C10 C9 C7 121.6(3) . . ?
C10 C9 H9 119.2 . . ?
C7 C9 H9 119.2 . . ?
C9 C10 C9 118.8(4) 7_575 . ?
C9 C10 C11 120.6(2) 7_575 . ?
C9 C10 C11 120.6(2) . . ?
C12A C11 C12A 108.6(10) 7_575 . ?
C12A C11 C12B 117.9(5) 7_575 . ?
C12A C11 C12B 33.5(4) . . ?
C12A C11 C12B 33.5(4) 7_575 7_575 ?
C12A C11 C12B 117.9(5) . 7_575 ?
C12B C11 C12B 106.7(9) . 7_575 ?
C12A C11 C10 120.8(4) 7_575 . ?
C12A C11 C10 120.8(4) . . ?
C12B C11 C10 121.3(4) . . ?
C12B C11 C10 121.3(4) 7_575 . ?
C11 C12A C13A 121.0(9) . . ?
C11 C12A H12A 119.5 . . ?
C13A C12A H12A 119.5 . . ?
C12A C13A C14 119.7(10) . . ?
C12A C13A H13A 120.1 . . ?
C14 C13A H13A 120.1 . . ?
C11 C12B C13B 122.1(7) . . ?
C11 C12B H12B 118.9 . . ?
C13B C12B H12B 118.9 . . ?
C14 C13B C12B 120.1(7) . . ?
C14 C13B H13B 120.0 . . ?
C12B C13B H13B 120.0 . . ?
C13B C14 C13B 110.7(8) . 7_575 ?
C13B C14 C13A 118.8(6) . 7_575 ?
C13B C14 C13A 34.6(5) 7_575 7_575 ?
C13B C14 C13A 34.6(5) . . ?
C13B C14 C13A 118.8(6) 7_575 . ?
C13A C14 C13A 105.1(12) 7_575 . ?
C13B C14 P3 120.3(4) . 2_574 ?
C13B C14 P3 120.3(4) 7_575 2_574 ?
C13A C14 P3 120.7(5) 7_575 2_574 ?
C13A C14 P3 120.7(5) . 2_574 ?
C16 C15 C18 119.3(3) . . ?
C16 C15 P2 121.4(3) . . ?
C18 C15 P2 119.4(3) . . ?
C15 C16 C17 120.2(3) . . ?
C15 C16 H16 119.9 . . ?
C17 C16 H16 119.9 . . ?
C20 C17 C16 120.4(3) . . ?
C20 C17 H17 119.8 . . ?
C16 C17 H17 119.8 . . ?
C19 C18 C15 120.6(3) . . ?
C19 C18 H18 119.7 . . ?
C15 C18 H18 119.7 . . ?
C18 C19 C20 120.4(3) . . ?
C18 C19 H19 119.8 . . ?
C20 C19 H19 119.8 . . ?
C19 C20 C17 119.1(3) . . ?
C19 C20 C21 120.6(3) . . ?
C17 C20 C21 120.3(3) . . ?
C23 C21 C22 119.5(3) . . ?
C23 C21 C20 120.6(2) . . ?
C22 C21 C20 120.0(3) . . ?
C21 C22 C21 119.9(4) 7_575 . ?
C21 C22 H22 120.1 7_575 . ?
C21 C22 H22 120.1 . . ?
C24 C23 C21 121.2(3) . . ?
C24 C23 H23 119.4 . . ?
C21 C23 H23 119.4 . . ?
C23 C24 C23 118.9(4) . 7_575 ?
C23 C24 C25 120.50(18) . . ?
C23 C24 C25 120.50(18) 7_575 . ?
C26 C25 C26 117.2(5) 7_575 . ?
C26 C25 C24 121.4(2) 7_575 . ?
C26 C25 C24 121.4(2) . . ?
C25 C26 C27 120.6(4) . . ?
C25 C26 H26 119.7 . . ?
C27 C26 H26 119.7 . . ?
C28 C27 C26 121.9(4) . . ?
C28 C27 H27 119.0 . . ?
C26 C27 H27 119.0 . . ?
C27 C28 C27 117.7(5) . 7_575 ?
C27 C28 P4 121.1(2) . 2_574 ?
C27 C28 P4 121.1(2) 7_575 2_574 ?

loop_
_geom_bond_atom_site_label_1
_geom_bond_atom_site_label_2
_geom_bond_distance
_geom_bond_site_symmetry_2
_geom_bond_publ_flag
V1A O4 1.718(4) . ?
V1A O5 1.981(3) 7_585 ?
V1A O5 1.981(3) . ?
V1A O2 1.995(3) . ?
V1A O2 1.995(3) 7_585 ?
V1A O3 2.304(5) . ?
V1B O2 1.969(3) . ?
V1B O2 1.969(3) 7_585 ?
V1B O5 2.047(4) 7_585 ?
V1B O5 2.047(4) . ?
V2A O9 1.543(4) . ?
V2A O12 1.946(4) . ?
V2A O8 1.960(4) . ?
V2A O6 1.963(3) . ?
V2A O10 1.990(3) . ?
V2B O8 1.852(5) . ?
V2B O4 1.893(6) . ?
V2B O10 1.911(4) . ?
V2B O6 2.059(5) . ?
V2B O12 2.069(6) . ?
V2B O9 2.392(7) . ?
P1 O6 1.487(3) . ?
P1 O2 1.506(2) . ?
P1 O1 1.564(3) . ?
P1 C1 1.784(3) . ?
P2 O5 1.503(3) . ?
P2 O8 1.508(4) . ?
P2 O7 1.543(4) . ?
P2 C15 1.775(3) . ?
P3 O10 1.511(3) 7_585 ?
P3 O10 1.511(3) . ?
P3 O11 1.601(6) 7_585 ?
P3 O11 1.601(6) . ?
P3 C14 1.793(5) 2_575 ?
P4 O12 1.492(4) 7_585 ?
P4 O12 1.492(4) . ?
P4 O13 1.571(8) . ?
P4 O13 1.571(8) 7_585 ?
P4 C28 1.796(5) 2_575 ?
O1 H1 0.8400 . ?
O4 V2B 1.893(6) 7_585 ?
O7 H7 0.8400 . ?
O11 O11 0.58(3) 7_585 ?
O13 O13 0.56(5) 7_585 ?
C1 C4 1.387(4) . ?
C1 C2 1.402(4) . ?
C2 C3 1.383(4) . ?
C2 H2 0.9500 . ?
C3 C6 1.382(4) . ?
C3 H3 0.9500 . ?
C4 C5 1.387(4) . ?
C4 H4 0.9500 . ?
C5 C6 1.402(4) . ?
C5 H5 0.9500 . ?
C6 C7 1.480(4) . ?
C7 C8 1.391(4) . ?
C7 C9 1.399(4) . ?
C8 C7 1.391(4) 7_575 ?
C8 H8 0.9500 . ?
C9 C10 1.388(4) . ?
C9 H9 0.9500 . ?
C10 C9 1.387(4) 7_575 ?
C10 C11 1.502(6) . ?
C11 C12A 1.371(11) 7_575 ?
C11 C12A 1.371(11) . ?
C11 C12B 1.383(9) . ?
C11 C12B 1.383(9) 7_575 ?
C12A C13A 1.402(13) . ?
C12A H12A 0.9500 . ?
C13A C14 1.407(14) . ?
C13A H13A 0.9500 . ?
C12B C13B 1.389(11) . ?
C12B H12B 0.9500 . ?
C13B C14 1.363(10) . ?
C13B H13B 0.9500 . ?
C14 C13B 1.363(10) 7_575 ?
C14 C13A 1.407(14) 7_575 ?
C14 P3 1.793(5) 2_574 ?
C15 C16 1.386(5) . ?
C15 C18 1.392(5) . ?
C16 C17 1.396(4) . ?
C16 H16 0.9500 . ?
C17 C20 1.391(4) . ?
C17 H17 0.9500 . ?
C18 C19 1.385(4) . ?
C18 H18 0.9500 . ?
C19 C20 1.390(4) . ?
C19 H19 0.9500 . ?
C20 C21 1.490(4) . ?
C21 C23 1.395(4) . ?
C21 C22 1.400(3) . ?
C22 C21 1.400(3) 7_575 ?
C22 H22 0.9500 . ?
C23 C24 1.390(3) . ?
C23 H23 0.9500 . ?
C24 C23 1.390(3) 7_575 ?
C24 C25 1.504(6) . ?
C25 C26 1.367(4) 7_575 ?
C25 C26 1.367(4) . ?
C26 C27 1.390(5) . ?
C26 H26 0.9500 . ?
C27 C28 1.341(5) . ?
C27 H27 0.9500 . ?
C28 C27 1.341(5) 7_575 ?
C28 P4 1.796(5) 2_574 ?

loop_
_geom_torsion_atom_site_label_1
_geom_torsion_atom_site_label_2
_geom_torsion_atom_site_label_3
_geom_torsion_atom_site_label_4
_geom_torsion
_geom_torsion_site_symmetry_1
_geom_torsion_site_symmetry_2
_geom_torsion_site_symmetry_3
_geom_torsion_site_symmetry_4
_geom_torsion_publ_flag
O6 P1 O2 V1B -40.9(5) . . . . ?
O1 P1 O2 V1B -160.2(4) . . . . ?
C1 P1 O2 V1B 84.6(4) . . . . ?
O6 P1 O2 V1A -17.1(3) . . . . ?
O1 P1 O2 V1A -136.4(2) . . . . ?
C1 P1 O2 V1A 108.4(2) . . . . ?
O3 V1B O2 P1 -126.7(4) . . . . ?
O2 V1B O2 P1 128.4(3) 7_585 . . . ?
O5 V1B O2 P1 54.6(6) 7_585 . . . ?
O5 V1B O2 P1 -25.8(5) . . . . ?
O3 V1B O2 V1A -174.5(3) . . . . ?
O2 V1B O2 V1A 80.50(19) 7_585 . . . ?
O5 V1B O2 V1A 6.8(3) 7_585 . . . ?
O5 V1B O2 V1A -73.7(2) . . . . ?
O4 V1A O2 P1 31.2(3) . . . . ?
O5 V1A O2 P1 -159.4(3) 7_585 . . . ?
O5 V1A O2 P1 -68.5(3) . . . . ?
O2 V1A O2 P1 131.72(18) 7_585 . . . ?
O3 V1A O2 P1 -147.5(2) . . . . ?
O4 V1A O2 V1B -178.0(2) . . . . ?
O5 V1A O2 V1B -8.6(4) 7_585 . . . ?
O5 V1A O2 V1B 82.4(2) . . . . ?
O2 V1A O2 V1B -77.43(18) 7_585 . . . ?
O3 V1A O2 V1B 3.41(18) . . . . ?
O2 V1B O3 V1A 135.94(13) . . . . ?
O2 V1B O3 V1A -135.94(13) 7_585 . . . ?
O5 V1B O3 V1A -44.66(12) 7_585 . . . ?
O5 V1B O3 V1A 44.66(12) . . . . ?
O4 V1A O3 V1B 180.000(14) . . . . ?
O5 V1A O3 V1B 133.43(10) 7_585 . . . ?
O5 V1A O3 V1B -133.43(10) . . . . ?
O2 V1A O3 V1B -42.09(9) . . . . ?
O2 V1A O3 V1B 42.09(9) 7_585 . . . ?
O5 V1A O4 V2B -43.3(3) 7_585 . . 7_585 ?
O5 V1A O4 V2B -135.9(3) . . . 7_585 ?
O2 V1A O4 V2B 132.8(3) . . . 7_585 ?
O2 V1A O4 V2B 48.1(3) 7_585 . . 7_585 ?
O3 V1A O4 V2B -89.6(3) . . . 7_585 ?
O5 V1A O4 V2B 135.9(3) 7_585 . . . ?
O5 V1A O4 V2B 43.3(3) . . . . ?
O2 V1A O4 V2B -48.1(3) . . . . ?
O2 V1A O4 V2B -132.8(3) 7_585 . . . ?
O3 V1A O4 V2B 89.6(3) . . . . ?
O8 V2B O4 V1A -42.9(4) . . . . ?
O10 V2B O4 V1A -139.3(2) . . . . ?
O6 V2B O4 V1A 47.6(3) . . . . ?
O12 V2B O4 V1A 129.6(2) . . . . ?
O9 V2B O4 V1A 80(2) . . . . ?
O8 V2B O4 V2B 136.3(2) . . . 7_585 ?
O10 V2B O4 V2B 39.9(4) . . . 7_585 ?
O6 V2B O4 V2B -133.2(2) . . . 7_585 ?
O12 V2B O4 V2B -51.2(4) . . . 7_585 ?
O9 V2B O4 V2B -101(2) . . . 7_585 ?
O8 P2 O5 V1A -25.1(3) . . . . ?
O7 P2 O5 V1A 96.8(3) . . . . ?
C15 P2 O5 V1A -147.4(2) . . . . ?
O8 P2 O5 V1B -15.0(6) . . . . ?
O7 P2 O5 V1B 106.9(5) . . . . ?
C15 P2 O5 V1B -137.3(5) . . . . ?
O4 V1A O5 P2 -8.7(3) . . . . ?
O5 V1A O5 P2 -108.6(2) 7_585 . . . ?
O2 V1A O5 P2 93.1(3) . . . . ?
O2 V1A O5 P2 160.8(3) 7_585 . . . ?
O3 V1A O5 P2 172.8(3) . . . . ?
O4 V1A O5 V1B -177.9(2) . . . . ?
O5 V1A O5 V1B 82.3(2) 7_585 . . . ?
O2 V1A O5 V1B -76.03(19) . . . . ?
O2 V1A O5 V1B -8.4(3) 7_585 . . . ?
O3 V1A O5 V1B 3.61(19) . . . . ?
O3 V1B O5 P2 166.6(5) . . . . ?
O2 V1B O5 P2 60.6(5) . . . . ?
O2 V1B O5 P2 -12.1(7) 7_585 . . . ?
O5 V1B O5 P2 -92.8(5) 7_585 . . . ?
O3 V1B O5 V1A -174.3(3) . . . . ?
O2 V1B O5 V1A 79.7(2) . . . . ?
O2 V1B O5 V1A 6.9(3) 7_585 . . . ?
O5 V1B O5 V1A -73.7(2) 7_585 . . . ?
O2 P1 O6 V2A 34.3(6) . . . . ?
O1 P1 O6 V2A 153.7(4) . . . . ?
C1 P1 O6 V2A -90.6(5) . . . . ?
O2 P1 O6 V2B 16.8(4) . . . . ?
O1 P1 O6 V2B 136.2(3) . . . . ?
C1 P1 O6 V2B -108.2(3) . . . . ?
O9 V2A O6 P1 137.5(5) . . . . ?
O12 V2A O6 P1 -120.8(5) . . . . ?
O8 V2A O6 P1 35.6(5) . . . . ?
O10 V2A O6 P1 -41.9(8) . . . . ?
O9 V2A O6 V2B 172.0(4) . . . . ?
O12 V2A O6 V2B -86.3(3) . . . . ?
O8 V2A O6 V2B 70.1(3) . . . . ?
O10 V2A O6 V2B -7.4(4) . . . . ?
O8 V2B O6 P1 74.7(4) . . . . ?
O4 V2B O6 P1 -28.9(4) . . . . ?
O10 V2B O6 P1 166.3(5) . . . . ?
O12 V2B O6 P1 -129.1(3) . . . . ?
O9 V2B O6 P1 154.0(3) . . . . ?
O8 V2B O6 V2A -84.5(3) . . . . ?
O4 V2B O6 V2A 171.9(4) . . . . ?
O10 V2B O6 V2A 7.1(4) . . . . ?
O12 V2B O6 V2A 71.7(3) . . . . ?
O9 V2B O6 V2A -5.2(2) . . . . ?
O5 P2 O8 V2B 27.8(4) . . . . ?
O7 P2 O8 V2B -95.0(4) . . . . ?
C15 P2 O8 V2B 150.2(3) . . . . ?
O5 P2 O8 V2A 17.1(7) . . . . ?
O7 P2 O8 V2A -105.6(7) . . . . ?
C15 P2 O8 V2A 139.5(6) . . . . ?
O4 V2B O8 P2 1.8(5) . . . . ?
O10 V2B O8 P2 108.7(4) . . . . ?
O6 V2B O8 P2 -97.5(4) . . . . ?
O12 V2B O8 P2 -161.4(4) . . . . ?
O9 V2B O8 P2 -173.7(4) . . . . ?
O4 V2B O8 V2A 170.9(4) . . . . ?
O10 V2B O8 V2A -82.2(3) . . . . ?
O6 V2B O8 V2A 71.6(3) . . . . ?
O12 V2B O8 V2A 7.7(4) . . . . ?
O9 V2B O8 V2A -4.6(2) . . . . ?
O9 V2A O8 P2 -167.7(6) . . . . ?
O12 V2A O8 P2 10.6(10) . . . . ?
O6 V2A O8 P2 -64.9(7) . . . . ?
O10 V2A O8 P2 91.6(6) . . . . ?
O9 V2A O8 V2B 172.8(3) . . . . ?
O12 V2A O8 V2B -8.8(5) . . . . ?
O6 V2A O8 V2B -84.4(3) . . . . ?
O10 V2A O8 V2B 72.2(3) . . . . ?
O12 V2A O9 V2B 140.9(15) . . . . ?
O8 V2A O9 V2B -39.8(14) . . . . ?
O6 V2A O9 V2B -130.5(15) . . . . ?
O10 V2A O9 V2B 49.2(14) . . . . ?
O8 V2B O9 V2A 137.6(15) . . . . ?
O4 V2B O9 V2A 14(2) . . . . ?
O10 V2B O9 V2A -127.8(15) . . . . ?
O6 V2B O9 V2A 46.7(14) . . . . ?
O12 V2B O9 V2A -36.8(14) . . . . ?
O10 P3 O10 V2B -47.8(4) 7_585 . . . ?
O11 P3 O10 V2B 71.7(4) 7_585 . . . ?
O11 P3 O10 V2B 81.7(4) . . . . ?
C14 P3 O10 V2B -169.1(3) 2_575 . . . ?
O10 P3 O10 V2A -43.3(5) 7_585 . . . ?
O11 P3 O10 V2A 76.2(5) 7_585 . . . ?
O11 P3 O10 V2A 86.2(5) . . . . ?
C14 P3 O10 V2A -164.6(4) 2_575 . . . ?
O8 V2B O10 P3 -101.6(3) . . . . ?
O4 V2B O10 P3 3.4(4) . . . . ?
O6 V2B O10 P3 167.7(5) . . . . ?
O12 V2B O10 P3 104.8(3) . . . . ?
O9 V2B O10 P3 179.9(3) . . . . ?
O8 V2B O10 V2A 83.8(3) . . . . ?
O4 V2B O10 V2A -171.2(5) . . . . ?
O6 V2B O10 V2A -6.8(4) . . . . ?
O12 V2B O10 V2A -69.8(3) . . . . ?
O9 V2B O10 V2A 5.4(2) . . . . ?
O9 V2A O10 P3 179.5(4) . . . . ?
O12 V2A O10 P3 77.1(4) . . . . ?
O8 V2A O10 P3 -78.8(4) . . . . ?
O6 V2A O10 P3 -1.1(7) . . . . ?
O9 V2A O10 V2B -171.6(4) . . . . ?
O12 V2A O10 V2B 85.9(3) . . . . ?
O8 V2A O10 V2B -70.0(3) . . . . ?
O6 V2A O10 V2B 7.7(5) . . . . ?
O10 P3 O11 O11 -28.58(19) 7_585 . . 7_585 ?
O10 P3 O11 O11 -154.93(14) . . . 7_585 ?
C14 P3 O11 O11 92.71(14) 2_575 . . 7_585 ?
O12 P4 O12 V2A -58.6(5) 7_585 . . . ?
O13 P4 O12 V2A -172.9(6) . . . . ?
O13 P4 O12 V2A 177.0(6) 7_585 . . . ?
C28 P4 O12 V2A 66.9(4) 2_575 . . . ?
O12 P4 O12 V2B -33.9(4) 7_585 . . . ?
O13 P4 O12 V2B -148.2(6) . . . . ?
O13 P4 O12 V2B -158.3(5) 7_585 . . . ?
C28 P4 O12 V2B 91.6(3) 2_575 . . . ?
O9 V2A O12 P4 -120.5(4) . . . . ?
O8 V2A O12 P4 61.2(6) . . . . ?
O6 V2A O12 P4 137.2(4) . . . . ?
O10 V2A O12 P4 -19.3(4) . . . . ?
O9 V2A O12 V2B -173.4(3) . . . . ?
O8 V2A O12 V2B 8.3(4) . . . . ?
O6 V2A O12 V2B 84.3(3) . . . . ?
O10 V2A O12 V2B -72.2(3) . . . . ?
O8 V2B O12 P4 -153.7(5) . . . . ?
O4 V2B O12 P4 43.0(3) . . . . ?
O10 V2B O12 P4 -62.7(3) . . . . ?
O6 V2B O12 P4 140.8(3) . . . . ?
O9 V2B O12 P4 -141.2(3) . . . . ?
O8 V2B O12 V2A -8.2(4) . . . . ?
O4 V2B O12 V2A -171.5(4) . . . . ?
O10 V2B O12 V2A 82.8(3) . . . . ?
O6 V2B O12 V2A -73.7(3) . . . . ?
O9 V2B O12 V2A 4.3(2) . . . . ?
O12 P4 O13 O13 -153.10(16) 7_585 . . 7_585 ?
O12 P4 O13 O13 -30.0(3) . . . 7_585 ?
C28 P4 O13 O13 92.8(3) 2_575 . . 7_585 ?
O6 P1 C1 C4 171.9(3) . . . . ?
O2 P1 C1 C4 43.0(3) . . . . ?
O1 P1 C1 C4 -72.5(3) . . . . ?
O6 P1 C1 C2 -9.6(3) . . . . ?
O2 P1 C1 C2 -138.5(3) . . . . ?
O1 P1 C1 C2 106.1(3) . . . . ?
C4 C1 C2 C3 2.0(5) . . . . ?
P1 C1 C2 C3 -176.6(2) . . . . ?
C1 C2 C3 C6 -0.9(5) . . . . ?
C2 C1 C4 C5 -1.4(5) . . . . ?
P1 C1 C4 C5 177.2(2) . . . . ?
C1 C4 C5 C6 -0.3(5) . . . . ?
C2 C3 C6 C5 -0.8(5) . . . . ?
C2 C3 C6 C7 176.1(3) . . . . ?
C4 C5 C6 C3 1.4(4) . . . . ?
C4 C5 C6 C7 -175.5(3) . . . . ?
C3 C6 C7 C8 -32.3(5) . . . . ?
C5 C6 C7 C8 144.6(3) . . . . ?
C3 C6 C7 C9 146.2(3) . . . . ?
C5 C6 C7 C9 -36.9(4) . . . . ?
C9 C7 C8 C7 0.6(6) . . . 7_575 ?
C6 C7 C8 C7 179.2(3) . . . 7_575 ?
C8 C7 C9 C10 0.7(5) . . . . ?
C6 C7 C9 C10 -177.9(3) . . . . ?
C7 C9 C10 C9 -1.9(7) . . . 7_575 ?
C7 C9 C10 C11 177.6(4) . . . . ?
C9 C10 C11 C12A -19.4(11) 7_575 . . 7_575 ?
C9 C10 C11 C12A 161.2(9) . . . 7_575 ?
C9 C10 C11 C12A -161.2(9) 7_575 . . . ?
C9 C10 C11 C12A 19.4(11) . . . . ?
C9 C10 C11 C12B 159.6(8) 7_575 . . . ?
C9 C10 C11 C12B -19.8(9) . . . . ?
C9 C10 C11 C12B 19.8(9) 7_575 . . 7_575 ?
C9 C10 C11 C12B -159.6(8) . . . 7_575 ?
C12A C11 C12A C13A 33.8(18) 7_575 . . . ?
C12B C11 C12A C13A -79.0(13) . . . . ?
C12B C11 C12A C13A -1.3(18) 7_575 . . . ?
C10 C11 C12A C13A 179.7(9) . . . . ?
C11 C12A C13A C14 4.8(17) . . . . ?
C12A C11 C12B C13B -0.1(18) 7_575 . . . ?
C12A C11 C12B C13B 81.4(12) . . . . ?
C12B C11 C12B C13B -34.3(14) 7_575 . . . ?
C10 C11 C12B C13B -179.1(7) . . . . ?
C11 C12B C13B C14 2.5(13) . . . . ?
C12B C13B C14 C13B 31.3(17) . . . 7_575 ?
C12B C13B C14 C13A -6(2) . . . 7_575 ?
C12B C13B C14 C13A -79.9(14) . . . . ?
C12B C13B C14 P3 179.0(6) . . . 2_574 ?
C12A C13A C14 C13B 77.8(15) . . . . ?
C12A C13A C14 C13B -7(2) . . . 7_575 ?
C12A C13A C14 C13A -41(2) . . . 7_575 ?
C12A C13A C14 P3 177.8(8) . . . 2_574 ?
O5 P2 C15 C16 -9.4(3) . . . . ?
O8 P2 C15 C16 -134.9(3) . . . . ?
O7 P2 C15 C16 108.9(4) . . . . ?
O5 P2 C15 C18 169.7(3) . . . . ?
O8 P2 C15 C18 44.2(3) . . . . ?
O7 P2 C15 C18 -72.1(4) . . . . ?
C18 C15 C16 C17 -0.4(5) . . . . ?
P2 C15 C16 C17 178.7(2) . . . . ?
C15 C16 C17 C20 0.6(5) . . . . ?
C16 C15 C18 C19 0.5(5) . . . . ?
P2 C15 C18 C19 -178.6(3) . . . . ?
C15 C18 C19 C20 -0.8(5) . . . . ?
C18 C19 C20 C17 1.0(5) . . . . ?
C18 C19 C20 C21 -178.5(3) . . . . ?
C16 C17 C20 C19 -0.9(4) . . . . ?
C16 C17 C20 C21 178.6(3) . . . . ?
C19 C20 C21 C23 143.5(3) . . . . ?
C17 C20 C21 C23 -36.1(4) . . . . ?
C19 C20 C21 C22 -35.5(4) . . . . ?
C17 C20 C21 C22 144.9(3) . . . . ?
C23 C21 C22 C21 -0.2(6) . . . 7_575 ?
C20 C21 C22 C21 178.8(2) . . . 7_575 ?
C22 C21 C23 C24 0.2(5) . . . . ?
C20 C21 C23 C24 -178.8(3) . . . . ?
C21 C23 C24 C23 -0.3(6) . . . 7_575 ?
C21 C23 C24 C25 175.6(3) . . . . ?
C23 C24 C25 C26 -177.5(4) . . . 7_575 ?
C23 C24 C25 C26 -1.7(6) 7_575 . . 7_575 ?
C23 C24 C25 C26 1.7(6) . . . . ?
C23 C24 C25 C26 177.5(4) 7_575 . . . ?
C26 C25 C26 C27 0.4(10) 7_575 . . . ?
C24 C25 C26 C27 -178.9(5) . . . . ?
C25 C26 C27 C28 -0.8(9) . . . . ?
C26 C27 C28 C27 1.1(11) . . . 7_575 ?
C26 C27 C28 P4 -179.6(5) . . . 2_574 ?
